data_7712033
loop_
_publ_author_name
'Das, Moyna'
'Jaswal, Vishakha'
'Bhambri, Himanshi'
'Das, Prasenjit'
'Maity, Suvendu'
'Ghosh, Prasanta'
'Mandal, Sanjay K.'
'Sarkar, Madhushree'

_publ_section_title
;
 Two pillared-layer metal-organic frameworks based on the pinwheel
 trinuclear carboxylate-clusters of Zn(II) and Co(II): synthesis, crystal
 structures, magnetic study, and Lewis acid catalysis.
;
_journal_issue 5
_journal_name_full 'Dalton transactions (Cambridge, England : 2003)'
_journal_page_first 1449
_journal_page_last 1460
_journal_paper_doi 10.1039/d2dt04106e
_journal_volume 52
_journal_year 2023
_chemical_formula_moiety 'C65 H47 Co3 N3 O13, 0.5(C3 H7 N O)'
_chemical_formula_sum 'C66.5 H50.5 Co3 N3.5 O13.5'
_chemical_formula_weight 1291.39
_space_group_crystal_system monoclinic
_space_group_IT_number 14
_space_group_name_Hall '-P 2yn'
_space_group_name_H-M_alt 'P 1 21/n 1'
_atom_sites_solution_hydrogens geom
_audit_update_record
;
2022-10-01 deposited with the CCDC.	2022-12-30 downloaded from the CCDC.
;
_cell_angle_alpha 90
_cell_angle_beta 109.133(3)
_cell_angle_gamma 90
_cell_formula_units_Z 4
_cell_length_a 19.8959(12)
_cell_length_b 13.9672(10)
_cell_length_c 24.4832(16)
_cell_measurement_reflns_used 9902
_cell_measurement_temperature 296.(2)
_cell_measurement_theta_max 25.0219
_cell_measurement_theta_min 2.1669
_cell_volume 6427.8(7)
_computing_cell_refinement 'SAINT V8.38A (Bruker AXS Inc., 2017)'
_computing_data_collection 'APEX2 (Bruker)'
_computing_data_reduction 'SAINT V8.38A (Bruker AXS Inc., 2017)'
_computing_molecular_graphics 'shelXle (C.B. Huebschle, rev 924)'
_computing_structure_refinement 'SHELXL-2018/3 (Sheldrick, 2018)'
_computing_structure_solution 'SHELXT 2014/5 (Sheldrick, 2014)'
_diffrn_ambient_temperature 296.(2)
_diffrn_detector_area_resol_mean 8.3333
_diffrn_measured_fraction_theta_full 0.997
_diffrn_measured_fraction_theta_max 0.997
_diffrn_measurement_device_type 'Bruker Kappa APEX II'
_diffrn_measurement_method 'phi and omega scans'
_diffrn_radiation_monochromator graphite
_diffrn_radiation_type MoK\a
_diffrn_radiation_wavelength 0.71073
_diffrn_reflns_av_R_equivalents 0.0291
_diffrn_reflns_av_unetI/netI 0.0272
_diffrn_reflns_limit_h_max 23
_diffrn_reflns_limit_h_min -23
_diffrn_reflns_limit_k_max 16
_diffrn_reflns_limit_k_min -14
_diffrn_reflns_limit_l_max 27
_diffrn_reflns_limit_l_min -29
_diffrn_reflns_number 45216
_diffrn_reflns_theta_full 25.05
_diffrn_reflns_theta_max 25.05
_diffrn_reflns_theta_min 1.15
_diffrn_source 'fine-focus sealed tube'
_exptl_absorpt_coefficient_mu 0.830
_exptl_absorpt_correction_T_max 0.7452
_exptl_absorpt_correction_T_min 0.6745
_exptl_absorpt_correction_type multi-scan
_exptl_absorpt_process_details
;
SADABS-2016/2 - Bruker AXS area detector scaling and absorption correction
;
_exptl_crystal_colour purple
_exptl_crystal_density_diffrn 1.334
_exptl_crystal_density_method 'not measured'
_exptl_crystal_description block
_exptl_crystal_F_000 2652
_exptl_crystal_size_max 0.25
_exptl_crystal_size_mid 0.22
_exptl_crystal_size_min 0.15
_refine_diff_density_max 1.600
_refine_diff_density_min -1.033
_refine_ls_extinction_method none
_refine_ls_goodness_of_fit_ref 1.098
_refine_ls_hydrogen_treatment constr
_refine_ls_matrix_type full
_refine_ls_number_parameters 751
_refine_ls_number_reflns 11357
_refine_ls_number_restraints 5
_refine_ls_restrained_S_all 1.098
_refine_ls_R_factor_all 0.1009
_refine_ls_R_factor_gt 0.0880
_refine_ls_shift/su_max 0.001
_refine_ls_shift/su_mean 0.000
_refine_ls_structure_factor_coef Fsqd
_refine_ls_weighting_details 'w=1/[\s^2^(Fo^2^)+(0.1503P)^2^+32.6296P] where P=(Fo^2^+2Fc^2^)/3'
_refine_ls_weighting_scheme calc
_refine_ls_wR_factor_gt 0.2633
_refine_ls_wR_factor_ref 0.2767
_reflns_number_gt 9586
_reflns_number_total 11357
_reflns_threshold_expression 'I > 2\s(I)'
_cod_data_source_file d2dt04106e2.cif
_cod_data_source_block Co-MOF
_cod_depositor_comments
;
The following automatic conversions were performed:

data item '_exptl_absorpt_correction_type' value 'Multi-Scan' was
changed to 'multi-scan' in accordance with the
/home/data/users/saulius/crontab/automatic-downloads/rss-feeds/RSC/lib/dictionaries/cif_core.dic
dictionary named 'cif_core.dic' version 2.4.2 last updated on
2011-04-26.

Automatic conversion script
Id: cif_fix_values 7556 2019-12-06 15:28:31Z antanas 

 Adding full bibliography for 7712032--7712033.cif.
;
_cod_original_formula_sum 'C66.50 H50.50 Co3 N3.50 O13.50'
_cod_database_code 7712033

loop_
_space_group_symop_operation_xyz
'x, y, z'
'-x+1/2, y+1/2, -z+1/2'
'-x, -y, -z'
'x-1/2, -y-1/2, z-1/2'

loop_
_atom_site_type_symbol
_atom_site_label
_atom_site_fract_x
_atom_site_fract_y
_atom_site_fract_z
_atom_site_U_iso_or_equiv
_atom_site_adp_type
_atom_site_calc_flag
_atom_site_refinement_flags_adp
_atom_site_refinement_flags_occupancy
_atom_site_refinement_flags_posn
_atom_site_occupancy
_atom_site_disorder_assembly
_atom_site_disorder_group
Co Co1 0.51648(4) 0.49912(5) 0.76450(3) 0.0207(2) Uani d . . . 1 . .
Co Co2 0.38783(4) 0.47768(5) 0.83486(3) 0.0244(2) Uani d . . . 1 . .
Co Co3 0.14224(4) -0.03411(6) 0.19725(4) 0.0320(3) Uani d . . . 1 . .
O O1 0.4593(2) 0.3974(3) 0.7954(2) 0.0373(10) Uani d . . . 1 . .
O O2 0.3898(3) 0.3331(3) 0.8358(2) 0.0522(14) Uani d . . . 1 . .
O O3 0.5749(2) -0.3960(3) 0.73705(17) 0.0273(8) Uani d . . . 1 . .
O O4 0.5802(4) -0.3363(4) 0.6556(3) 0.0670(18) Uani d . . . 1 . .
O O5 0.4900(3) 0.4277(4) 0.6882(2) 0.0511(14) Uani d . . . 1 . .
O O6 0.5685(2) 0.4495(3) 0.64217(17) 0.0313(9) Uani d . . . 1 . .
O O7 0.1068(3) 0.0788(4) 0.3007(3) 0.0674(18) Uani d . . . 1 . .
O O8 0.1917(3) 0.0555(5) 0.2601(2) 0.0678(18) Uani d . . . 1 . .
O O9 0.5409(3) 0.5716(4) 0.84138(18) 0.0479(13) Uani d . . . 1 . .
O O10 0.4634(2) 0.5526(4) 0.8894(2) 0.0462(12) Uani d . . . 1 . .
O O11 0.8331(2) 0.9716(3) 1.25869(18) 0.0388(11) Uani d . . . 1 . .
O O12 0.9243(2) 0.9210(3) 1.2305(2) 0.0391(10) Uani d . . . 1 . .
O O13 0.2203(4) -0.1403(6) 0.2378(4) 0.097(3) Uani d . . . 1 . .
O O14 0.3182(8) 0.7613(12) 0.9286(6) 0.090(4) Uiso d . P D 0.5 . .
N N1 0.3144(3) 0.5026(4) 0.8765(2) 0.0361(12) Uani d . . . 1 . .
N N2 0.2097(4) -0.0105(5) 0.1479(3) 0.0560(17) Uiso d . . . 1 . .
N N3 0.2949(6) -0.2051(10) 0.3209(5) 0.134(5) Uani d . . D 1 . .
N N4 0.2999(5) 0.7799(7) 0.8342(4) 0.028(2) Uiso d . P D 0.5 . .
C C1 0.4332(3) 0.3245(4) 0.8086(2) 0.0288(12) Uani d . . . 1 . .
C C2 0.4513(3) 0.2270(4) 0.7926(3) 0.0338(14) Uani d . . . 1 . .
C C3 0.4198(6) 0.1477(6) 0.8065(5) 0.083(4) Uani d . . . 1 . .
H H9 0.386387 0.154897 0.825319 0.099 Uiso calc U . R 1 . .
C C4 0.4374(6) 0.0564(6) 0.7929(5) 0.084(4) Uani d . . . 1 . .
H H10 0.41906 0.003234 0.806027 0.101 Uiso calc U . R 1 . .
C C5 0.4808(4) 0.0435(4) 0.7606(3) 0.0365(14) Uani d . . . 1 . .
C C6 0.5089(6) 0.1232(6) 0.7453(5) 0.087(4) Uani d . . . 1 . .
H H14 0.538719 0.116799 0.72317 0.104 Uiso calc U . R 1 . .
C C7 0.4947(6) 0.2143(5) 0.7614(5) 0.075(3) Uani d . . . 1 . .
H H15 0.515541 0.267198 0.750373 0.09 Uiso calc U . R 1 . .
C C8 0.4977(3) -0.0537(4) 0.7439(3) 0.0360(14) Uani d . . . 1 . .
C C9 0.5052(4) -0.1317(5) 0.7804(3) 0.0440(17) Uani d . . . 1 . .
H H11 0.496939 -0.123791 0.815404 0.053 Uiso calc U . R 1 . .
C C10 0.5246(4) -0.2203(5) 0.7665(3) 0.0411(16) Uani d . . . 1 . .
H H65 0.5301 -0.270994 0.792211 0.049 Uiso calc U . R 1 . .
C C11 0.5361(3) -0.2346(4) 0.7145(3) 0.0348(14) Uani d . . . 1 . .
C C12 0.5241(6) -0.1589(6) 0.6759(4) 0.071(3) Uani d . . . 1 . .
H H13 0.528952 -0.168225 0.63976 0.085 Uiso calc U . R 1 . .
C C13 0.5050(6) -0.0702(6) 0.6903(4) 0.069(3) Uani d . . . 1 . .
H H12 0.496893 -0.020473 0.663695 0.083 Uiso calc U . R 1 . .
C C14 0.5637(4) -0.3271(4) 0.7009(3) 0.0363(14) Uani d . . . 1 . .
C C15 0.5120(3) 0.4182(4) 0.6462(3) 0.0330(13) Uani d . . . 1 . .
C C16 0.4635(4) 0.3642(5) 0.5951(3) 0.0429(16) Uani d . . . 1 . .
C C17 0.4033(5) 0.3215(7) 0.5992(4) 0.072(3) Uani d . . . 1 . .
H H44 0.393729 0.324478 0.633941 0.087 Uiso calc U . R 1 . .
C C18 0.3558(5) 0.2734(9) 0.5519(4) 0.086(4) Uani d . . . 1 . .
H H43 0.315421 0.244515 0.555549 0.103 Uiso calc U . R 1 . .
C C19 0.3688(4) 0.2687(7) 0.4996(3) 0.060(2) Uani d . . . 1 . .
C C20 0.4309(4) 0.3118(6) 0.4959(3) 0.052(2) Uani d . . . 1 . .
H H63 0.441286 0.308485 0.461525 0.063 Uiso calc U . R 1 . .
C C21 0.4769(4) 0.3592(5) 0.5433(3) 0.0432(16) Uani d . . . 1 . .
H H62 0.517528 0.38818 0.540134 0.052 Uiso calc U . R 1 . .
C C22 0.3175(4) 0.2220(7) 0.4486(3) 0.064(3) Uani d . . . 1 . .
C C23 0.2458(5) 0.2184(8) 0.4422(5) 0.083(3) Uani d . . . 1 . .
H H40 0.229297 0.246072 0.469964 0.1 Uiso calc U . R 1 . .
C C24 0.1983(5) 0.1734(8) 0.3941(4) 0.074(3) Uani d . . . 1 . .
H H41 0.150402 0.170605 0.390606 0.089 Uiso calc U . R 1 . .
C C25 0.2207(4) 0.1325(7) 0.3511(4) 0.059(2) Uani d . . . 1 . .
C C26 0.2929(4) 0.1347(8) 0.3582(3) 0.072(3) Uani d . . . 1 . .
H H42 0.309737 0.106517 0.330818 0.087 Uiso calc U . R 1 . .
C C27 0.3398(4) 0.1792(8) 0.4065(3) 0.071(3) Uani d . . . 1 . .
H H26 0.387982 0.18034 0.410728 0.085 Uiso calc U . R 1 . .
C C28 0.1683(4) 0.0862(6) 0.2992(4) 0.055(2) Uani d . . . 1 . .
C C29 0.1810(6) -0.0130(9) 0.0862(5) 0.080(3) Uani d . . . 1 . .
H H27 0.131852 -0.017436 0.069224 0.096 Uiso calc U . R 1 . .
C C30 0.2216(7) -0.0093(10) 0.0506(6) 0.097(4) Uani d . . . 1 . .
H H33 0.201637 -0.010728 0.010491 0.116 Uiso calc U . R 1 . .
C C31 0.2984(6) -0.0031(9) 0.0799(5) 0.079(3) Uani d . . . 1 . .
C C32 0.3239(5) 0.0034(11) 0.1325(5) 0.098(4) Uani d . . . 1 . .
H H28 0.372456 0.013535 0.149979 0.118 Uiso calc U . R 1 . .
C C33 0.2759(7) -0.0052(9) 0.1684(6) 0.097(4) Uiso d . . . 1 . .
H H29 0.296756 -0.006584 0.208392 0.117 Uiso calc U . R 1 . .
C C34 0.3457(7) -0.0032(9) 0.0427(6) 0.098(4) Uiso d . . . 1 . .
H H32 0.326111 -0.009766 0.002789 0.117 Uiso calc U . R 1 . .
C C35 0.4079(5) 0.0051(7) 0.0647(4) 0.064(2) Uiso d . . . 1 . .
H H47 0.426961 0.013888 0.104508 0.077 Uiso calc U . R 1 . .
C C36 0.4527(5) 0.0017(8) 0.0314(4) 0.069(3) Uani d . . . 1 . .
C C37 0.5069(5) 0.0669(8) 0.0420(4) 0.078(3) Uani d . . . 1 . .
H H31 0.513427 0.111043 0.071747 0.094 Uiso calc U . R 1 . .
C C38 0.5522(5) 0.0686(9) 0.0096(5) 0.078(3) Uani d . . . 1 . .
H H30 0.585964 0.116915 0.015284 0.093 Uiso calc U . R 1 . .
C C39 0.5204(3) 0.5840(5) 0.8832(3) 0.0360(14) Uani d . . . 1 . .
C C40 0.5681(4) 0.6442(5) 0.9316(3) 0.0435(16) Uani d . . . 1 . .
C C41 0.5500(4) 0.6684(6) 0.9800(3) 0.054(2) Uani d . . . 1 . .
H H1 0.50629 0.649061 0.982288 0.065 Uiso calc U . R 1 . .
C C42 0.5952(4) 0.7199(6) 1.0242(3) 0.056(2) Uani d . . . 1 . .
H H2 0.581354 0.735884 1.055852 0.067 Uiso calc U . R 1 . .
C C43 0.6622(4) 0.7492(7) 1.0228(3) 0.055(2) Uani d . . . 1 . .
C C44 0.6793(4) 0.7259(7) 0.9743(3) 0.064(2) Uani d . . . 1 . .
H H4 0.722998 0.745167 0.972009 0.077 Uiso calc U . R 1 . .
C C45 0.6336(4) 0.6749(7) 0.9291(3) 0.060(2) Uani d . . . 1 . .
H H3 0.64654 0.660942 0.896809 0.072 Uiso calc U . R 1 . .
C C46 0.7122(4) 0.8013(6) 1.0722(3) 0.053(2) Uani d . . . 1 . .
C C47 0.6897(4) 0.8715(6) 1.1013(3) 0.0487(18) Uani d . . . 1 . .
H H6 0.642413 0.890853 1.088305 0.058 Uiso calc U . R 1 . .
C C48 0.7372(4) 0.9138(6) 1.1502(3) 0.0465(18) Uani d . . . 1 . .
H H5 0.720816 0.960204 1.170007 0.056 Uiso calc U . R 1 . .
C C49 0.8083(3) 0.8883(5) 1.1700(3) 0.0403(15) Uani d . . . 1 . .
C C50 0.7849(5) 0.7771(9) 1.0907(4) 0.089(4) Uani d . . . 1 . .
H H8 0.801679 0.73237 1.07009 0.107 Uiso calc U . R 1 . .
C C51 0.8314(4) 0.8197(8) 1.1393(4) 0.077(3) Uani d . . . 1 . .
H H7 0.879055 0.802009 1.151764 0.092 Uiso calc U . R 1 . .
C C52 0.8602(3) 0.9305(5) 1.2239(3) 0.0333(13) Uani d . . . 1 . .
C C53 0.2342(9) -0.166(2) 0.2861(7) 0.197(12) Uani d . . . 1 . .
H H39 0.198455 -0.157734 0.302432 0.236 Uiso calc U . R 1 . .
C C54 0.3577(9) -0.2142(17) 0.3041(9) 0.189(9) Uiso d . . D 1 . .
H H35 0.396775 -0.181686 0.331652 0.283 Uiso calc U . R 1 . .
H H36 0.3489 -0.186254 0.266535 0.283 Uiso calc U . R 1 . .
H H34 0.369307 -0.280714 0.302802 0.283 Uiso calc U . R 1 . .
C C55 0.2990(13) -0.2619(18) 0.3712(11) 0.213(10) Uiso d . . . 1 . .
H H54A 0.268796 -0.316931 0.359622 0.32 Uiso calc U . R 1 . .
H H54B 0.283838 -0.224158 0.397767 0.32 Uiso calc U . R 1 . .
H H54C 0.347254 -0.282379 0.389632 0.32 Uiso calc U . R 1 . .
C C56 0.2451(5) 0.5036(8) 0.8483(4) 0.073(3) Uani d . . . 1 . .
H H16 0.229436 0.502115 0.808108 0.087 Uiso calc U . R 1 . .
C C57 0.1949(5) 0.5066(10) 0.8766(4) 0.088(4) Uani d . . . 1 . .
H H17 0.146649 0.505664 0.855326 0.106 Uiso calc U . R 1 . .
C C58 0.2164(4) 0.5110(6) 0.9354(3) 0.0502(19) Uani d . . . 1 . .
C C59 0.2877(5) 0.5168(8) 0.9641(4) 0.066(2) Uani d . . . 1 . .
H H23 0.3045 0.523959 1.004036 0.08 Uiso calc U . R 1 . .
C C60 0.3346(4) 0.5122(7) 0.9336(3) 0.054(2) Uani d . . . 1 . .
H H22 0.383052 0.5159 0.954048 0.065 Uiso calc U . R 1 . .
C C61 0.1626(5) 0.5116(7) 0.9662(4) 0.066(2) Uani d . . . 1 . .
H H21 0.179361 0.515163 1.006329 0.079 Uiso calc U . R 1 . .
C C62 0.1004(4) 0.5080(8) 0.9431(4) 0.065(3) Uani d . . . 1 . .
H H20 0.083249 0.507752 0.90294 0.078 Uiso calc U . R 1 . .
C C63 0.0509(5) 0.5039(8) 0.9724(4) 0.062(3) Uani d . . . 1 . .
C C64 0.0508(9) 0.4337(12) 1.0108(7) 0.135(6) Uani d . . . 1 . .
H H19 0.085769 0.386578 1.019302 0.162 Uiso calc U . R 1 . .
C C65 0.0000(9) 0.5686(11) 0.9628(7) 0.125(6) Uani d . . . 1 . .
H H18 -0.001378 0.617847 0.936867 0.151 Uiso calc U . R 1 . .
C C66 0.3388(10) 0.7546(18) 0.8872(5) 0.097(7) Uiso d . P D 0.5 . .
H H66 0.38422 0.730546 0.893005 0.116 Uiso calc U P R 0.5 . .
C C67 0.3232(18) 0.791(3) 0.7843(10) 0.140(12) Uiso d . P D 0.5 . .
H H67A 0.283911 0.780122 0.749594 0.21 Uiso calc U P R 0.5 . .
H H67B 0.360477 0.746345 0.786515 0.21 Uiso calc U P R 0.5 . .
H H67C 0.340717 0.855307 0.783651 0.21 Uiso calc U P R 0.5 . .
C C68 0.2285(9) 0.813(2) 0.8267(12) 0.112(9) Uiso d . P D 0.5 . .
H H68A 0.212102 0.852259 0.792664 0.168 Uiso calc U P R 0.5 . .
H H68B 0.228556 0.849765 0.859803 0.168 Uiso calc U P R 0.5 . .
H H68C 0.197408 0.758927 0.822479 0.168 Uiso calc U P R 0.5 . .

loop_
_atom_site_aniso_label
_atom_site_aniso_U_11
_atom_site_aniso_U_22
_atom_site_aniso_U_33
_atom_site_aniso_U_12
_atom_site_aniso_U_13
_atom_site_aniso_U_23
Co1 0.0206(4) 0.0204(4) 0.0188(4) 0.0020(3) 0.0034(3) -0.0001(3)
Co2 0.0268(4) 0.0273(4) 0.0194(4) 0.0035(3) 0.0077(3) -0.0014(3)
Co3 0.0227(4) 0.0357(5) 0.0412(5) 0.0044(3) 0.0154(4) 0.0128(4)
O1 0.045(2) 0.021(2) 0.055(3) 0.0011(18) 0.029(2) 0.0044(19)
O2 0.079(4) 0.031(2) 0.067(3) 0.003(2) 0.053(3) 0.001(2)
O3 0.028(2) 0.024(2) 0.031(2) -0.0018(16) 0.0105(17) 0.0003(16)
O4 0.123(5) 0.035(3) 0.074(4) 0.011(3) 0.075(4) 0.010(3)
O5 0.061(3) 0.056(3) 0.047(3) -0.032(3) 0.034(3) -0.031(2)
O6 0.029(2) 0.037(2) 0.029(2) -0.0044(18) 0.0092(17) -0.0065(18)
O7 0.031(3) 0.059(3) 0.106(5) -0.019(2) 0.014(3) -0.046(3)
O8 0.047(3) 0.117(5) 0.036(3) -0.045(3) 0.009(2) -0.017(3)
O9 0.066(3) 0.055(3) 0.020(2) -0.026(3) 0.011(2) -0.008(2)
O10 0.040(3) 0.063(3) 0.031(2) -0.003(2) 0.006(2) -0.020(2)
O11 0.034(2) 0.056(3) 0.026(2) -0.012(2) 0.0086(19) -0.013(2)
O12 0.028(2) 0.041(3) 0.045(3) -0.0087(19) 0.0067(19) -0.016(2)
O13 0.068(4) 0.119(6) 0.114(6) 0.045(4) 0.043(4) 0.063(5)
N1 0.039(3) 0.040(3) 0.033(3) 0.002(2) 0.016(2) -0.004(2)
N3 0.107(8) 0.195(13) 0.110(8) 0.102(9) 0.052(7) 0.081(9)
C1 0.035(3) 0.026(3) 0.029(3) 0.002(2) 0.016(3) 0.002(2)
C2 0.044(4) 0.023(3) 0.040(3) 0.000(3) 0.022(3) 0.002(3)
C3 0.135(9) 0.033(4) 0.129(9) -0.009(5) 0.110(8) -0.012(5)
C4 0.139(9) 0.027(4) 0.137(9) -0.010(5) 0.113(8) -0.009(5)
C5 0.044(4) 0.029(3) 0.043(4) 0.006(3) 0.023(3) 0.001(3)
C6 0.130(9) 0.031(4) 0.158(10) 0.013(5) 0.127(9) 0.009(5)
C7 0.107(7) 0.024(4) 0.137(9) 0.005(4) 0.098(7) 0.010(5)
C8 0.044(4) 0.026(3) 0.044(4) 0.003(3) 0.022(3) 0.001(3)
C9 0.075(5) 0.031(3) 0.037(4) -0.002(3) 0.032(4) -0.003(3)
C10 0.068(5) 0.023(3) 0.039(4) -0.001(3) 0.028(3) 0.005(3)
C11 0.045(4) 0.029(3) 0.038(3) -0.002(3) 0.025(3) 0.000(3)
C12 0.136(9) 0.046(5) 0.052(5) 0.029(5) 0.062(6) 0.012(4)
C13 0.134(9) 0.040(4) 0.050(5) 0.029(5) 0.052(5) 0.016(4)
C14 0.049(4) 0.025(3) 0.045(4) -0.002(3) 0.029(3) 0.003(3)
C15 0.037(3) 0.032(3) 0.031(3) -0.005(3) 0.013(3) -0.010(3)
C16 0.042(4) 0.053(4) 0.037(4) -0.021(3) 0.017(3) -0.018(3)
C17 0.074(6) 0.107(8) 0.051(5) -0.058(6) 0.041(4) -0.046(5)
C18 0.075(6) 0.133(9) 0.069(6) -0.078(6) 0.049(5) -0.061(6)
C19 0.052(4) 0.086(6) 0.045(4) -0.040(4) 0.022(4) -0.026(4)
C20 0.048(4) 0.078(6) 0.033(4) -0.029(4) 0.016(3) -0.018(4)
C21 0.036(3) 0.060(4) 0.033(3) -0.019(3) 0.011(3) -0.007(3)
C22 0.048(4) 0.099(7) 0.046(4) -0.044(5) 0.016(4) -0.024(4)
C23 0.063(6) 0.109(8) 0.088(7) -0.049(6) 0.039(5) -0.052(6)
C24 0.042(4) 0.088(7) 0.089(7) -0.037(5) 0.018(4) -0.035(6)
C25 0.051(4) 0.073(6) 0.051(5) -0.034(4) 0.014(4) -0.017(4)
C26 0.051(5) 0.130(9) 0.041(4) -0.050(5) 0.021(4) -0.030(5)
C27 0.043(4) 0.132(9) 0.040(4) -0.049(5) 0.018(3) -0.031(5)
C28 0.032(4) 0.052(5) 0.068(5) -0.021(3) -0.001(4) -0.008(4)
C29 0.073(6) 0.107(8) 0.075(7) -0.018(6) 0.043(6) -0.013(6)
C30 0.093(8) 0.130(11) 0.081(8) -0.012(7) 0.047(7) -0.022(7)
C31 0.065(6) 0.101(8) 0.082(8) 0.013(6) 0.038(6) -0.001(6)
C32 0.036(5) 0.167(13) 0.080(8) 0.009(6) 0.003(5) -0.022(8)
C36 0.061(5) 0.088(7) 0.078(7) 0.008(5) 0.048(5) 0.001(5)
C37 0.071(6) 0.102(8) 0.078(7) -0.012(6) 0.048(5) -0.028(6)
C38 0.070(6) 0.099(8) 0.082(7) -0.010(6) 0.049(5) -0.015(6)
C39 0.039(3) 0.035(3) 0.025(3) 0.000(3) -0.002(3) -0.001(3)
C40 0.046(4) 0.057(4) 0.019(3) -0.006(3) 0.000(3) -0.009(3)
C41 0.050(4) 0.077(6) 0.035(4) -0.018(4) 0.013(3) -0.018(4)
C42 0.058(5) 0.079(6) 0.030(4) -0.020(4) 0.015(3) -0.023(4)
C43 0.047(4) 0.077(6) 0.035(4) -0.014(4) 0.002(3) -0.014(4)
C44 0.046(4) 0.101(7) 0.043(4) -0.023(4) 0.013(3) -0.032(5)
C45 0.049(4) 0.095(7) 0.034(4) -0.019(4) 0.010(3) -0.022(4)
C46 0.045(4) 0.077(6) 0.031(4) -0.014(4) 0.003(3) -0.016(4)
C47 0.031(3) 0.076(5) 0.035(4) -0.011(3) 0.005(3) -0.015(4)
C48 0.038(4) 0.069(5) 0.031(3) -0.013(3) 0.011(3) -0.018(3)
C49 0.031(3) 0.056(4) 0.032(3) -0.011(3) 0.008(3) -0.012(3)
C50 0.054(5) 0.120(9) 0.076(6) 0.012(5) -0.003(5) -0.065(7)
C51 0.041(4) 0.112(8) 0.061(5) 0.010(5) -0.007(4) -0.049(5)
C52 0.029(3) 0.039(3) 0.029(3) -0.011(3) 0.006(3) -0.001(3)
C53 0.121(13) 0.38(3) 0.095(11) 0.103(17) 0.041(10) 0.105(16)
C56 0.046(5) 0.131(9) 0.045(5) -0.011(5) 0.021(4) -0.018(5)
C57 0.051(5) 0.160(12) 0.059(6) -0.015(6) 0.027(5) -0.025(6)
C58 0.043(4) 0.069(5) 0.046(4) -0.009(4) 0.024(3) -0.016(4)
C59 0.052(5) 0.108(8) 0.045(5) 0.000(5) 0.023(4) -0.009(5)
C60 0.048(4) 0.085(6) 0.033(4) 0.002(4) 0.017(3) -0.010(4)
C61 0.073(6) 0.084(6) 0.058(5) -0.013(5) 0.045(5) -0.020(5)
C62 0.037(4) 0.129(8) 0.041(4) -0.021(4) 0.027(4) -0.021(5)
C63 0.044(4) 0.108(8) 0.042(4) -0.020(5) 0.025(4) -0.020(5)
C64 0.157(14) 0.148(13) 0.155(14) 0.051(11) 0.126(12) 0.045(11)
C65 0.159(13) 0.126(11) 0.145(13) 0.025(11) 0.122(12) 0.031(10)

loop_
_atom_type_symbol
_atom_type_description
_atom_type_scat_dispersion_real
_atom_type_scat_dispersion_imag
_atom_type_scat_source
C C 0.0033 0.0016 'International Tables Vol C Tables 4.2.6.8 and 6.1.1.4'
H H 0.0000 0.0000 'International Tables Vol C Tables 4.2.6.8 and 6.1.1.4'
N N 0.0061 0.0033 'International Tables Vol C Tables 4.2.6.8 and 6.1.1.4'
O O 0.0106 0.0060 'International Tables Vol C Tables 4.2.6.8 and 6.1.1.4'
Co Co 0.3494 0.9721 'International Tables Vol C Tables 4.2.6.8 and 6.1.1.4'

loop_
_geom_angle_atom_site_label_1
_geom_angle_atom_site_label_2
_geom_angle_atom_site_label_3
_geom_angle_site_symmetry_1
_geom_angle_site_symmetry_3
_geom_angle
_geom_angle_publ_flag
O5 Co1 O7 . 4_666 93.6(3) ?
O5 Co1 O9 . . 178.8(2) ?
O7 Co1 O9 4_666 . 87.4(3) ?
O5 Co1 O12 . 4_575 88.1(2) ?
O7 Co1 O12 4_666 4_575 178.0(2) ?
O9 Co1 O12 . 4_575 90.9(2) ?
O5 Co1 O1 . . 89.50(19) ?
O7 Co1 O1 4_666 . 89.3(2) ?
O9 Co1 O1 . . 89.82(18) ?
O12 Co1 O1 4_575 . 89.79(17) ?
O5 Co1 O3 . 1_565 92.98(17) ?
O7 Co1 O3 4_666 1_565 90.55(19) ?
O9 Co1 O3 . 1_565 87.71(17) ?
O12 Co1 O3 4_575 1_565 90.32(16) ?
O1 Co1 O3 . 1_565 177.52(16) ?
O10 Co2 O11 . 4_575 121.3(2) ?
O10 Co2 O2 . . 121.3(2) ?
O11 Co2 O2 4_575 . 112.0(2) ?
O10 Co2 N1 . . 94.7(2) ?
O11 Co2 N1 4_575 . 98.4(2) ?
O2 Co2 N1 . . 100.2(2) ?
O10 Co2 O1 . . 96.13(18) ?
O11 Co2 O1 4_575 . 90.20(18) ?
O2 Co2 O1 . . 59.80(16) ?
N1 Co2 O1 . . 160.01(19) ?
O10 Co2 C1 . . 112.0(2) ?
O11 Co2 C1 4_575 . 101.6(2) ?
O2 Co2 C1 . . 30.15(18) ?
N1 Co2 C1 . . 130.3(2) ?
O1 Co2 C1 . . 29.68(17) ?
O8 Co3 O6 . 4_565 102.5(3) ?
O8 Co3 N2 . . 95.7(2) ?
O6 Co3 N2 4_565 . 89.2(2) ?
O8 Co3 O3 . 4 99.29(19) ?
O6 Co3 O3 4_565 4 98.35(15) ?
N2 Co3 O3 . 4 161.3(2) ?
O8 Co3 O13 . . 88.7(3) ?
O6 Co3 O13 4_565 . 166.7(3) ?
N2 Co3 O13 . . 82.7(3) ?
O3 Co3 O13 4 . 86.6(2) ?
O8 Co3 O4 . 4 157.7(2) ?
O6 Co3 O4 4_565 4 89.9(2) ?
N2 Co3 O4 . 4 103.0(2) ?
O3 Co3 O4 4 4 60.18(16) ?
O13 Co3 O4 . 4 81.9(3) ?
O8 Co3 C14 . 4 128.2(2) ?
O6 Co3 C14 4_565 4 98.7(2) ?
N2 Co3 C14 . 4 131.5(2) ?
O3 Co3 C14 4 4 30.58(17) ?
O13 Co3 C14 . 4 79.3(3) ?
O4 Co3 C14 4 4 30.09(19) ?
C1 O1 Co1 . . 166.7(4) ?
C1 O1 Co2 . . 85.3(3) ?
Co1 O1 Co2 . . 107.95(17) ?
C1 O2 Co2 . . 96.0(4) ?
C14 O3 Co1 . 1_545 138.9(4) ?
C14 O3 Co3 . 4_656 91.2(3) ?
Co1 O3 Co3 1_545 4_656 108.73(17) ?
C14 O4 Co3 . 4_656 86.9(4) ?
C15 O5 Co1 . . 139.0(4) ?
C15 O6 Co3 . 4_666 129.3(4) ?
C28 O7 Co1 . 4_565 140.4(5) ?
C28 O8 Co3 . . 126.1(4) ?
C39 O9 Co1 . . 142.1(4) ?
C39 O10 Co2 . . 128.2(4) ?
C52 O11 Co2 . 4_676 124.8(4) ?
C52 O12 Co1 . 4_676 137.0(4) ?
C53 O13 Co3 . . 124.8(11) ?
C56 N1 C60 . . 116.9(6) ?
C56 N1 Co2 . . 121.8(5) ?
C60 N1 Co2 . . 121.1(5) ?
C33 N2 C29 . . 115.5(9) ?
C33 N2 Co3 . . 124.4(8) ?
C29 N2 Co3 . . 119.6(6) ?
C53 N3 C55 . . 123.5(15) ?
C53 N3 C54 . . 122.4(14) ?
C55 N3 C54 . . 112.5(15) ?
C66 N4 C68 . . 116.5(16) ?
C66 N4 C67 . . 127.5(18) ?
C68 N4 C67 . . 115.4(19) ?
O1 C1 O2 . . 118.8(5) ?
O1 C1 C2 . . 121.6(5) ?
O2 C1 C2 . . 119.6(5) ?
O1 C1 Co2 . . 65.0(3) ?
O2 C1 Co2 . . 53.9(3) ?
C2 C1 Co2 . . 172.6(4) ?
C7 C2 C3 . . 117.9(6) ?
C7 C2 C1 . . 121.9(6) ?
C3 C2 C1 . . 120.1(6) ?
C2 C3 C4 . . 120.7(7) ?
C2 C3 H9 . . 119.7 ?
C4 C3 H9 . . 119.7 ?
C5 C4 C3 . . 121.2(7) ?
C5 C4 H10 . . 119.4 ?
C3 C4 H10 . . 119.4 ?
C6 C5 C4 . . 116.8(6) ?
C6 C5 C8 . . 121.6(6) ?
C4 C5 C8 . . 121.6(6) ?
C5 C6 C7 . . 122.3(7) ?
C5 C6 H14 . . 118.9 ?
C7 C6 H14 . . 118.9 ?
C2 C7 C6 . . 120.9(7) ?
C2 C7 H15 . . 119.5 ?
C6 C7 H15 . . 119.5 ?
C13 C8 C9 . . 117.2(6) ?
C13 C8 C5 . . 121.1(6) ?
C9 C8 C5 . . 121.7(6) ?
C10 C9 C8 . . 121.9(6) ?
C10 C9 H11 . . 119.1 ?
C8 C9 H11 . . 119.1 ?
C9 C10 C11 . . 120.3(6) ?
C9 C10 H65 . . 119.8 ?
C11 C10 H65 . . 119.8 ?
C10 C11 C12 . . 118.4(6) ?
C10 C11 C14 . . 121.2(6) ?
C12 C11 C14 . . 120.3(6) ?
C13 C12 C11 . . 120.8(7) ?
C13 C12 H13 . . 119.6 ?
C11 C12 H13 . . 119.6 ?
C12 C13 C8 . . 121.1(7) ?
C12 C13 H12 . . 119.4 ?
C8 C13 H12 . . 119.4 ?
O4 C14 O3 . . 119.8(6) ?
O4 C14 C11 . . 120.5(6) ?
O3 C14 C11 . . 119.6(5) ?
O4 C14 Co3 . 4_656 63.0(4) ?
O3 C14 Co3 . 4_656 58.2(3) ?
C11 C14 Co3 . 4_656 164.0(5) ?
O6 C15 O5 . . 126.9(6) ?
O6 C15 C16 . . 117.4(5) ?
O5 C15 C16 . . 115.7(5) ?
C17 C16 C21 . . 118.8(6) ?
C17 C16 C15 . . 119.5(6) ?
C21 C16 C15 . . 121.6(6) ?
C16 C17 C18 . . 120.9(7) ?
C16 C17 H44 . . 119.5 ?
C18 C17 H44 . . 119.5 ?
C19 C18 C17 . . 120.5(7) ?
C19 C18 H43 . . 119.8 ?
C17 C18 H43 . . 119.8 ?
C18 C19 C20 . . 118.3(7) ?
C18 C19 C22 . . 120.9(6) ?
C20 C19 C22 . . 120.8(7) ?
C21 C20 C19 . . 120.1(6) ?
C21 C20 H63 . . 119.9 ?
C19 C20 H63 . . 119.9 ?
C16 C21 C20 . . 121.3(6) ?
C16 C21 H62 . . 119.3 ?
C20 C21 H62 . . 119.3 ?
C27 C22 C23 . . 118.2(7) ?
C27 C22 C19 . . 121.1(7) ?
C23 C22 C19 . . 120.7(8) ?
C22 C23 C24 . . 119.9(9) ?
C22 C23 H40 . . 120.1 ?
C24 C23 H40 . . 120.1 ?
C25 C24 C23 . . 121.9(8) ?
C25 C24 H41 . . 119.1 ?
C23 C24 H41 . . 119.1 ?
C26 C25 C24 . . 118.0(7) ?
C26 C25 C28 . . 121.2(8) ?
C24 C25 C28 . . 120.8(7) ?
C25 C26 C27 . . 119.7(8) ?
C25 C26 H42 . . 120.2 ?
C27 C26 H42 . . 120.2 ?
C22 C27 C26 . . 122.4(7) ?
C22 C27 H26 . . 118.8 ?
C26 C27 H26 . . 118.8 ?
O7 C28 O8 . . 127.1(7) ?
O7 C28 C25 . . 115.5(8) ?
O8 C28 C25 . . 117.4(7) ?
C30 C29 N2 . . 123.8(11) ?
C30 C29 H27 . . 118.1 ?
N2 C29 H27 . . 118.1 ?
C29 C30 C31 . . 115.4(11) ?
C29 C30 H33 . . 122.3 ?
C31 C30 H33 . . 122.3 ?
C32 C31 C30 . . 121.8(10) ?
C32 C31 C34 . . 120.7(11) ?
C30 C31 C34 . . 117.5(11) ?
C31 C32 C33 . . 119.2(11) ?
C31 C32 H28 . . 120.4 ?
C33 C32 H28 . . 120.4 ?
N2 C33 C32 . . 124.0(12) ?
N2 C33 H29 . . 118.0 ?
C32 C33 H29 . . 118.0 ?
C35 C34 C31 . . 119.4(13) ?
C35 C34 H32 . . 120.3 ?
C31 C34 H32 . . 120.3 ?
C34 C35 C36 . . 120.3(12) ?
C34 C35 H47 . . 119.9 ?
C36 C35 H47 . . 119.9 ?
C37 C36 C38 . 3_655 118.3(8) ?
C37 C36 C35 . . 118.8(9) ?
C38 C36 C35 3_655 . 122.8(10) ?
C36 C37 C38 . . 121.5(9) ?
C36 C37 H31 . . 119.2 ?
C38 C37 H31 . . 119.2 ?
C37 C38 C36 . 3_655 120.0(10) ?
C37 C38 H30 . . 120.0 ?
C36 C38 H30 3_655 . 120.0 ?
O9 C39 O10 . . 127.1(6) ?
O9 C39 C40 . . 116.0(6) ?
O10 C39 C40 . . 116.9(6) ?
C41 C40 C45 . . 118.1(6) ?
C41 C40 C39 . . 122.3(7) ?
C45 C40 C39 . . 119.5(6) ?
C42 C41 C40 . . 121.2(7) ?
C42 C41 H1 . . 119.4 ?
C40 C41 H1 . . 119.4 ?
C41 C42 C43 . . 121.2(7) ?
C41 C42 H2 . . 119.4 ?
C43 C42 H2 . . 119.4 ?
C44 C43 C42 . . 117.1(7) ?
C44 C43 C46 . . 122.0(7) ?
C42 C43 C46 . . 120.9(7) ?
C43 C44 C45 . . 122.0(8) ?
C43 C44 H4 . . 119.0 ?
C45 C44 H4 . . 119.0 ?
C44 C45 C40 . . 120.3(7) ?
C44 C45 H3 . . 119.9 ?
C40 C45 H3 . . 119.9 ?
C47 C46 C50 . . 118.8(7) ?
C47 C46 C43 . . 122.0(7) ?
C50 C46 C43 . . 119.2(7) ?
C46 C47 C48 . . 120.4(7) ?
C46 C47 H6 . . 119.8 ?
C48 C47 H6 . . 119.8 ?
C49 C48 C47 . . 121.3(7) ?
C49 C48 H5 . . 119.3 ?
C47 C48 H5 . . 119.3 ?
C48 C49 C51 . . 118.1(6) ?
C48 C49 C52 . . 122.4(6) ?
C51 C49 C52 . . 119.5(6) ?
C51 C50 C46 . . 120.0(8) ?
C51 C50 H8 . . 120.0 ?
C46 C50 H8 . . 120.0 ?
C50 C51 C49 . . 121.3(8) ?
C50 C51 H7 . . 119.4 ?
C49 C51 H7 . . 119.4 ?
O12 C52 O11 . . 126.8(6) ?
O12 C52 C49 . . 117.0(6) ?
O11 C52 C49 . . 116.2(5) ?
O13 C53 N3 . . 128.7(15) ?
O13 C53 H39 . . 115.6 ?
N3 C53 H39 . . 115.6 ?
N3 C54 H35 . . 109.5 ?
N3 C54 H36 . . 109.5 ?
H35 C54 H36 . . 109.5 ?
N3 C54 H34 . . 109.5 ?
H35 C54 H34 . . 109.5 ?
H36 C54 H34 . . 109.5 ?
N3 C55 H54A . . 109.5 ?
N3 C55 H54B . . 109.5 ?
H54A C55 H54B . . 109.5 ?
N3 C55 H54C . . 109.5 ?
H54A C55 H54C . . 109.5 ?
H54B C55 H54C . . 109.5 ?
N1 C56 C57 . . 122.4(9) ?
N1 C56 H16 . . 118.8 ?
C57 C56 H16 . . 118.8 ?
C58 C57 C56 . . 120.0(9) ?
C58 C57 H17 . . 120.0 ?
C56 C57 H17 . . 120.0 ?
C59 C58 C57 . . 117.3(8) ?
C59 C58 C61 . . 122.4(8) ?
C57 C58 C61 . . 120.2(8) ?
C58 C59 C60 . . 119.7(8) ?
C58 C59 H23 . . 120.1 ?
C60 C59 H23 . . 120.1 ?
N1 C60 C59 . . 123.4(8) ?
N1 C60 H22 . . 118.3 ?
C59 C60 H22 . . 118.3 ?
C62 C61 C58 . . 124.7(9) ?
C62 C61 H21 . . 117.6 ?
C58 C61 H21 . . 117.6 ?
C61 C62 C63 . . 124.2(9) ?
C61 C62 H20 . . 117.9 ?
C63 C62 H20 . . 117.9 ?
C65 C63 C64 . . 116.2(10) ?
C65 C63 C62 . . 120.7(11) ?
C64 C63 C62 . . 123.1(11) ?
C63 C64 C65 . 3_567 120.9(13) ?
C63 C64 H19 . . 119.6 ?
C65 C64 H19 3_567 . 119.6 ?
C63 C65 C64 . 3_567 122.9(13) ?
C63 C65 H18 . . 118.5 ?
C64 C65 H18 3_567 . 118.5 ?
O14 C66 N4 . . 123.3(18) ?
O14 C66 H66 . . 118.4 ?
N4 C66 H66 . . 118.4 ?
N4 C67 H67A . . 109.5 ?
N4 C67 H67B . . 109.5 ?
H67A C67 H67B . . 109.5 ?
N4 C67 H67C . . 109.5 ?
H67A C67 H67C . . 109.5 ?
H67B C67 H67C . . 109.5 ?
N4 C68 H68A . . 109.5 ?
N4 C68 H68B . . 109.5 ?
H68A C68 H68B . . 109.5 ?
N4 C68 H68C . . 109.5 ?
H68A C68 H68C . . 109.5 ?
H68B C68 H68C . . 109.5 ?

loop_
_geom_bond_atom_site_label_1
_geom_bond_atom_site_label_2
_geom_bond_site_symmetry_2
_geom_bond_distance
_geom_bond_publ_flag
Co1 O5 . 2.028(4) ?
Co1 O7 4_666 2.038(5) ?
Co1 O9 . 2.050(4) ?
Co1 O12 4_575 2.074(4) ?
Co1 O1 . 2.108(4) ?
Co1 O3 1_565 2.112(4) ?
Co2 O10 . 1.956(5) ?
Co2 O11 4_575 1.958(4) ?
Co2 O2 . 2.019(5) ?
Co2 N1 . 2.067(5) ?
Co2 O1 . 2.262(4) ?
Co2 C1 . 2.487(6) ?
Co3 O8 . 1.977(6) ?
Co3 O6 4_565 2.018(4) ?
Co3 N2 . 2.106(7) ?
Co3 O3 4 2.134(4) ?
Co3 O13 . 2.142(6) ?
Co3 O4 4 2.240(6) ?
Co3 C14 4 2.510(6) ?
O1 C1 . 1.235(7) ?
O2 C1 . 1.256(7) ?
O3 C14 . 1.277(7) ?
O4 C14 . 1.260(8) ?
O5 C15 . 1.250(7) ?
O6 C15 . 1.239(7) ?
O7 C28 . 1.240(9) ?
O8 C28 . 1.269(10) ?
O9 C39 . 1.232(8) ?
O10 C39 . 1.271(8) ?
O11 C52 . 1.283(8) ?
O12 C52 . 1.239(7) ?
O13 C53 . 1.180(15) ?
O14 C66 . 1.217(10) ?
N1 C56 . 1.325(11) ?
N1 C60 . 1.329(9) ?
N2 C33 . 1.249(14) ?
N2 C29 . 1.430(13) ?
N3 C53 . 1.345(17) ?
N3 C55 . 1.44(2) ?
N3 C54 . 1.445(9) ?
N4 C66 . 1.322(10) ?
N4 C68 . 1.446(10) ?
N4 C67 . 1.453(10) ?
C1 C2 . 1.493(8) ?
C2 C7 . 1.338(10) ?
C2 C3 . 1.371(10) ?
C3 C4 . 1.391(11) ?
C3 H9 . 0.93 ?
C4 C5 . 1.360(10) ?
C4 H10 . 0.93 ?
C5 C6 . 1.353(10) ?
C5 C8 . 1.488(9) ?
C6 C7 . 1.388(11) ?
C6 H14 . 0.93 ?
C7 H15 . 0.93 ?
C8 C13 . 1.385(10) ?
C8 C9 . 1.387(9) ?
C9 C10 . 1.372(9) ?
C9 H11 . 0.93 ?
C10 C11 . 1.380(9) ?
C10 H65 . 0.93 ?
C11 C12 . 1.385(10) ?
C11 C14 . 1.484(9) ?
C12 C13 . 1.376(11) ?
C12 H13 . 0.93 ?
C13 H12 . 0.93 ?
C15 C16 . 1.509(8) ?
C16 C17 . 1.372(10) ?
C16 C21 . 1.380(9) ?
C17 C18 . 1.403(11) ?
C17 H44 . 0.93 ?
C18 C19 . 1.387(11) ?
C18 H43 . 0.93 ?
C19 C20 . 1.404(10) ?
C19 C22 . 1.482(10) ?
C20 C21 . 1.389(9) ?
C20 H63 . 0.93 ?
C21 H62 . 0.93 ?
C22 C27 . 1.383(12) ?
C22 C23 . 1.383(12) ?
C23 C24 . 1.396(12) ?
C23 H40 . 0.93 ?
C24 C25 . 1.392(13) ?
C24 H41 . 0.93 ?
C25 C26 . 1.390(11) ?
C25 C28 . 1.500(10) ?
C26 C27 . 1.391(10) ?
C26 H42 . 0.93 ?
C27 H26 . 0.93 ?
C29 C30 . 1.370(14) ?
C29 H27 . 0.93 ?
C30 C31 . 1.463(16) ?
C30 H33 . 0.93 ?
C31 C32 . 1.223(15) ?
C31 C34 . 1.508(16) ?
C32 C33 . 1.500(17) ?
C32 H28 . 0.93 ?
C33 H29 . 0.93 ?
C34 C35 . 1.182(15) ?
C34 H32 . 0.93 ?
C35 C36 . 1.394(12) ?
C35 H47 . 0.93 ?
C36 C37 . 1.370(14) ?
C36 C38 3_655 1.383(14) ?
C37 C38 . 1.383(12) ?
C37 H31 . 0.93 ?
C38 H30 . 0.93 ?
C39 C40 . 1.509(9) ?
C40 C41 . 1.387(10) ?
C40 C45 . 1.391(11) ?
C41 C42 . 1.363(10) ?
C41 H1 . 0.93 ?
C42 C43 . 1.406(11) ?
C42 H2 . 0.93 ?
C43 C44 . 1.377(11) ?
C43 C46 . 1.481(10) ?
C44 C45 . 1.378(10) ?
C44 H4 . 0.93 ?
C45 H3 . 0.93 ?
C46 C47 . 1.370(11) ?
C46 C50 . 1.409(12) ?
C47 C48 . 1.390(9) ?
C47 H6 . 0.93 ?
C48 C49 . 1.382(10) ?
C48 H5 . 0.93 ?
C49 C51 . 1.385(11) ?
C49 C52 . 1.504(8) ?
C50 C51 . 1.380(11) ?
C50 H8 . 0.93 ?
C51 H7 . 0.93 ?
C53 H39 . 0.93 ?
C54 H35 . 0.96 ?
C54 H36 . 0.96 ?
C54 H34 . 0.96 ?
C55 H54A . 0.96 ?
C55 H54B . 0.96 ?
C55 H54C . 0.96 ?
C56 C57 . 1.389(12) ?
C56 H16 . 0.93 ?
C57 C58 . 1.364(13) ?
C57 H17 . 0.93 ?
C58 C59 . 1.363(12) ?
C58 C61 . 1.497(10) ?
C59 C60 . 1.374(11) ?
C59 H23 . 0.93 ?
C60 H22 . 0.93 ?
C61 C62 . 1.182(12) ?
C61 H21 . 0.93 ?
C62 C63 . 1.394(10) ?
C62 H20 . 0.93 ?
C63 C65 . 1.320(17) ?
C63 C64 . 1.360(17) ?
C64 C65 3_567 1.367(15) ?
C64 H19 . 0.93 ?
C65 H18 . 0.93 ?
C66 H66 . 0.93 ?
C67 H67A . 0.96 ?
C67 H67B . 0.96 ?
C67 H67C . 0.96 ?
C68 H68A . 0.96 ?
C68 H68B . 0.96 ?
C68 H68C . 0.96 ?
